data_7719520
loop_
_publ_author_name
'Chalkidis, Savvas G.'
'Tsoureas, Nikolaos'
'Nolan, Steven P.'
'Vougioukalakis, Georgios C.'

_publ_section_title
;
 A straightforward approach to robust thiazolylidene gold complexes:
 efficient catalysts for propargylamide cycloisomerizations.
;
_journal_issue 39
_journal_name_full 'Dalton transactions (Cambridge, England : 2003)'
_journal_page_first 14659
_journal_page_last 14663
_journal_paper_doi 10.1039/d5dt02258d
_journal_volume 54
_journal_year 2025
_chemical_formula_moiety 'C20 H24 Au F6 N O S'
_chemical_formula_sum 'C20 H24 Au F6 N O S'
_chemical_formula_weight 637.43
_chemical_name_common 3a
_chemical_name_systematic 3a
_space_group_crystal_system monoclinic
_space_group_IT_number 14
_space_group_name_Hall '-P 2ybc'
_space_group_name_H-M_alt 'P 1 21/c 1'
_atom_sites_solution_hydrogens geom
_audit_creation_date 2025-08-10
_audit_creation_method
;
Olex2 1.5
(compiled 2025.07.13 svn.rb7424aed for OlexSys, GUI svn.r7314)
;
_audit_update_record
;
2025-08-25 deposited with the CCDC.	2025-09-23 downloaded from the CCDC.
;
_cell_angle_alpha 90
_cell_angle_beta 110.7790(10)
_cell_angle_gamma 90
_cell_formula_units_Z 4
_cell_length_a 10.8297(3)
_cell_length_b 15.9168(4)
_cell_length_c 13.5493(3)
_cell_measurement_reflns_used 9822
_cell_measurement_temperature 100.00
_cell_measurement_theta_max 30.131
_cell_measurement_theta_min 2.385
_cell_volume 2183.64(10)
_computing_cell_refinement 'SAINT V8.40B (Bruker AXS Inc, 2016)'
_computing_data_collection 'APEX 5 (Bruker AXS Inc, 2023)'
_computing_data_reduction 'SAINT V8.40B (Bruker AXS Inc, 2016)'
_computing_molecular_graphics 'Olex2 1.5 (Dolomanov et al., 2009)'
_computing_publication_material 'Olex2 1.5 (Dolomanov et al., 2009)'
_computing_structure_refinement 'SHELXL 2018/3 (Sheldrick, 2015)'
_computing_structure_solution 'XT  (Sheldrick, 2015)'
_diffrn_ambient_temperature 100.00
_diffrn_measured_fraction_theta_full 0.999
_diffrn_measured_fraction_theta_max 0.997
_diffrn_measurement_device_type 'Bruker D8-venture with Photon-III'
_diffrn_measurement_method '/f and /w scans'
_diffrn_radiation_type MoK\a
_diffrn_radiation_wavelength 0.71073
_diffrn_reflns_av_R_equivalents 0.0660
_diffrn_reflns_av_unetI/netI 0.0297
_diffrn_reflns_Laue_measured_fraction_full 0.999
_diffrn_reflns_Laue_measured_fraction_max 0.997
_diffrn_reflns_limit_h_max 15
_diffrn_reflns_limit_h_min -15
_diffrn_reflns_limit_k_max 22
_diffrn_reflns_limit_k_min -22
_diffrn_reflns_limit_l_max 19
_diffrn_reflns_limit_l_min -19
_diffrn_reflns_number 83606
_diffrn_reflns_point_group_measured_fraction_full 0.999
_diffrn_reflns_point_group_measured_fraction_max 0.997
_diffrn_reflns_theta_full 25.242
_diffrn_reflns_theta_max 30.518
_diffrn_reflns_theta_min 2.384
_exptl_absorpt_coefficient_mu 6.895
_exptl_absorpt_correction_T_max 1.0000
_exptl_absorpt_correction_T_min 0.5346
_exptl_absorpt_correction_type numerical
_exptl_absorpt_process_details
;
SADABS-2016/2 (Bruker,2016/2) was used for absorption correction.
wR2(int) was 0.1349 before and 0.0721 after correction.
The Ratio of minimum to maximum transmission is 0.5346.
The \l/2 correction factor is Not present.
;
_exptl_crystal_colour colourless
_exptl_crystal_colour_primary colourless
_exptl_crystal_density_diffrn 1.939
_exptl_crystal_description 'triangular plate'
_exptl_crystal_F_000 1232
_exptl_crystal_recrystallization_method 'Re-crystallisation from solvent: DCM/n-pentane'
_exptl_crystal_size_max 0.184
_exptl_crystal_size_mid 0.121
_exptl_crystal_size_min 0.039
_refine_diff_density_max 1.225
_refine_diff_density_min -0.529
_refine_diff_density_rms 0.125
_refine_ls_extinction_method none
_refine_ls_goodness_of_fit_ref 1.036
_refine_ls_hydrogen_treatment constr
_refine_ls_matrix_type full
_refine_ls_number_parameters 277
_refine_ls_number_reflns 6652
_refine_ls_number_restraints 0
_refine_ls_restrained_S_all 1.036
_refine_ls_R_factor_all 0.0301
_refine_ls_R_factor_gt 0.0228
_refine_ls_shift/su_max 0.003
_refine_ls_shift/su_mean 0.000
_refine_ls_structure_factor_coef Fsqd
_refine_ls_weighting_details 'w=1/[\s^2^(Fo^2^)+(0.0185P)^2^+2.4475P] where P=(Fo^2^+2Fc^2^)/3'
_refine_ls_weighting_scheme calc
_refine_ls_wR_factor_gt 0.0472
_refine_ls_wR_factor_ref 0.0505
_reflns_Friedel_coverage 0.000
_reflns_number_gt 5756
_reflns_number_total 6652
_reflns_threshold_expression 'I > 2\s(I)'
_cod_data_source_file d5dt02258d2.cif
_cod_data_source_block 3a
_cod_depositor_comments 'Adding full bibliography for 7719511--7719521.cif.'
_cod_original_cell_volume 2183.63(10)
_cod_database_code 7719520
_shelx_shelxl_version_number 2018/3
_shelx_space_group_comment
;
The symmetry employed for this shelxl refinement is uniquely defined
by the following loop, which should always be used as a source of
symmetry information in preference to the above space-group names.
They are only intended as comments.
;
_shelx_estimated_absorpt_t_max 0.775
_shelx_estimated_absorpt_t_min 0.364
_olex2_refinement_description
;
1. Fixed Uiso
 At 1.2 times of:
  All C(H) groups
 At 1.5 times of:
  All C(H,H,H) groups
2.a Ternary CH refined with riding coordinates:
 C18(H18), C12(H12), C15(H15)
2.b Aromatic/amide H refined with riding coordinates:
 C8(H8), C10(H10), C9(H9)
2.c Idealised Me refined as rotating group:
 C13(H13A,H13B,H13C), C14(H14A,H14B,H14C), C17(H17A,H17B,H17C), C16(H16A,H16B,
 H16C), C5(H5A,H5B,H5C), C4(H4A,H4B,H4C)
;
_olex2_submission_special_instructions 'No special instructions were received'

loop_
_space_group_symop_operation_xyz
'x, y, z'
'-x, y+1/2, -z+1/2'
'-x, -y, -z'
'x, -y-1/2, z-1/2'

loop_
_atom_site_label
_atom_site_type_symbol
_atom_site_fract_x
_atom_site_fract_y
_atom_site_fract_z
_atom_site_U_iso_or_equiv
_atom_site_adp_type
_atom_site_occupancy
_atom_site_site_symmetry_order
_atom_site_calc_flag
_atom_site_refinement_flags_posn
_atom_site_refinement_flags_adp
_atom_site_refinement_flags_occupancy
_atom_site_disorder_assembly
_atom_site_disorder_group
Au1 Au 0.69866(2) 0.65525(2) 0.16301(2) 0.01696(3) Uani 1 1 d . . . . .
S1 S 0.40543(6) 0.58170(4) 0.04489(5) 0.01963(12) Uani 1 1 d . . . . .
F3 F 0.99286(19) 0.57368(12) 0.23056(19) 0.0482(6) Uani 1 1 d . . . . .
O1 O 0.85031(19) 0.72670(13) 0.15911(15) 0.0271(4) Uani 1 1 d . . . . .
F4 F 0.9371(2) 0.67416(15) 0.38190(15) 0.0476(6) Uani 1 1 d . . . . .
F2 F 1.17560(17) 0.64215(12) 0.27938(17) 0.0398(5) Uani 1 1 d . . . . .
N1 N 0.52209(19) 0.54692(12) 0.23320(15) 0.0135(4) Uani 1 1 d . . . . .
F1 F 1.0488(2) 0.64132(14) 0.11620(17) 0.0488(5) Uani 1 1 d . . . . .
F6 F 1.11361(18) 0.74656(13) 0.40882(14) 0.0404(5) Uani 1 1 d . . . . .
C1 C 0.5422(2) 0.59102(15) 0.15608(18) 0.0153(4) Uani 1 1 d . . . . .
F5 F 0.9239(2) 0.80698(16) 0.35057(17) 0.0543(6) Uani 1 1 d . . . . .
C7 C 0.6346(2) 0.60779(15) 0.40882(19) 0.0156(4) Uani 1 1 d . . . . .
C19 C 1.0486(3) 0.64484(19) 0.2147(3) 0.0312(7) Uani 1 1 d . . . . .
C18 C 0.9768(3) 0.72399(17) 0.2286(2) 0.0229(5) Uani 1 1 d . . . . .
H18 H 1.023697 0.772391 0.210454 0.027 Uiso 1 1 calc R U . . .
C8 C 0.7371(2) 0.60310(16) 0.50648(19) 0.0179(5) Uani 1 1 d . . . . .
H8 H 0.748433 0.647052 0.556361 0.022 Uiso 1 1 calc R U . . .
C2 C 0.4005(2) 0.50526(16) 0.20678(19) 0.0166(5) Uani 1 1 d . . . . .
C3 C 0.3236(2) 0.51673(16) 0.1046(2) 0.0188(5) Uani 1 1 d . . . . .
C12 C 0.5402(3) 0.68219(16) 0.3837(2) 0.0189(5) Uani 1 1 d . . . . .
H12 H 0.472986 0.673560 0.311544 0.023 Uiso 1 1 calc R U . . .
C6 C 0.6241(2) 0.54221(15) 0.33788(18) 0.0141(4) Uani 1 1 d . . . . .
C10 C 0.8084(2) 0.47086(16) 0.45997(19) 0.0190(5) Uani 1 1 d . . . . .
H10 H 0.867620 0.424580 0.478620 0.023 Uiso 1 1 calc R U . . .
C13 C 0.6147(3) 0.76376(16) 0.3826(2) 0.0242(6) Uani 1 1 d . . . . .
H13A H 0.684973 0.771649 0.451374 0.036 Uiso 1 1 calc R U . . .
H13B H 0.553233 0.811265 0.368275 0.036 Uiso 1 1 calc R U . . .
H13C H 0.653455 0.760592 0.327428 0.036 Uiso 1 1 calc R U . . .
C14 C 0.4677(3) 0.68769(18) 0.4618(2) 0.0241(5) Uani 1 1 d . . . . .
H14A H 0.425130 0.633749 0.463966 0.036 Uiso 1 1 calc R U . . .
H14B H 0.400593 0.731934 0.439387 0.036 Uiso 1 1 calc R U . . .
H14C H 0.531012 0.700913 0.532259 0.036 Uiso 1 1 calc R U . . .
C17 C 0.7095(3) 0.31590(17) 0.3277(2) 0.0242(6) Uani 1 1 d . . . . .
H17A H 0.796740 0.309127 0.382692 0.036 Uiso 1 1 calc R U . . .
H17B H 0.697985 0.273889 0.272284 0.036 Uiso 1 1 calc R U . . .
H17C H 0.641001 0.308234 0.358641 0.036 Uiso 1 1 calc R U . . .
C11 C 0.7084(2) 0.47284(15) 0.36065(18) 0.0152(4) Uani 1 1 d . . . . .
C15 C 0.6980(2) 0.40383(16) 0.2802(2) 0.0182(5) Uani 1 1 d . . . . .
H15 H 0.609088 0.408477 0.223353 0.022 Uiso 1 1 calc R U . . .
C16 C 0.8024(3) 0.41825(17) 0.2295(2) 0.0208(5) Uani 1 1 d . . . . .
H16A H 0.890786 0.413813 0.283647 0.031 Uiso 1 1 calc R U . . .
H16B H 0.790841 0.474348 0.197730 0.031 Uiso 1 1 calc R U . . .
H16C H 0.792346 0.375787 0.174843 0.031 Uiso 1 1 calc R U . . .
C9 C 0.8224(2) 0.53542(17) 0.53156(19) 0.0195(5) Uani 1 1 d . . . . .
H9 H 0.891375 0.533152 0.598593 0.023 Uiso 1 1 calc R U . . .
C5 C 0.3698(3) 0.45596(17) 0.2891(2) 0.0212(5) Uani 1 1 d . . . . .
H5A H 0.434647 0.410684 0.315042 0.032 Uiso 1 1 calc R U . . .
H5B H 0.281116 0.431808 0.258429 0.032 Uiso 1 1 calc R U . . .
H5C H 0.373656 0.493053 0.347850 0.032 Uiso 1 1 calc R U . . .
C20 C 0.9879(3) 0.7371(2) 0.3432(2) 0.0320(7) Uani 1 1 d . . . . .
C4 C 0.1901(3) 0.48166(19) 0.0435(2) 0.0257(6) Uani 1 1 d . . . . .
H4A H 0.134011 0.526126 0.000284 0.039 Uiso 1 1 calc R U . . .
H4B H 0.149800 0.459680 0.092615 0.039 Uiso 1 1 calc R U . . .
H4C H 0.198889 0.436199 -0.002295 0.039 Uiso 1 1 calc R U . . .

loop_
_atom_site_aniso_label
_atom_site_aniso_U_11
_atom_site_aniso_U_22
_atom_site_aniso_U_33
_atom_site_aniso_U_23
_atom_site_aniso_U_13
_atom_site_aniso_U_12
Au1 0.01438(5) 0.01856(5) 0.01538(5) 0.00482(4) 0.00214(3) -0.00051(4)
S1 0.0163(3) 0.0250(3) 0.0134(3) 0.0014(2) 0.0000(2) -0.0010(2)
F3 0.0263(10) 0.0229(9) 0.0847(16) 0.0119(10) 0.0065(10) -0.0045(8)
O1 0.0172(9) 0.0320(11) 0.0268(10) 0.0139(8) 0.0011(8) -0.0047(8)
F4 0.0350(11) 0.0732(15) 0.0305(10) 0.0182(10) 0.0068(8) -0.0183(10)
F2 0.0174(8) 0.0333(10) 0.0590(13) 0.0019(9) 0.0016(8) -0.0006(7)
N1 0.0126(9) 0.0138(9) 0.0116(9) -0.0008(7) 0.0012(7) 0.0009(7)
F1 0.0487(13) 0.0508(13) 0.0472(12) -0.0155(10) 0.0173(10) -0.0010(10)
F6 0.0299(10) 0.0580(13) 0.0265(9) 0.0026(9) 0.0014(7) -0.0137(9)
C1 0.0137(11) 0.0162(11) 0.0131(10) 0.0011(9) 0.0012(8) 0.0010(9)
F5 0.0557(14) 0.0630(15) 0.0465(12) -0.0085(11) 0.0211(11) 0.0147(12)
C7 0.0170(11) 0.0139(11) 0.0154(11) -0.0006(9) 0.0053(9) -0.0003(9)
C19 0.0199(14) 0.0271(15) 0.0412(17) 0.0033(13) 0.0043(12) -0.0047(11)
C18 0.0189(12) 0.0209(13) 0.0266(13) 0.0064(10) 0.0052(10) -0.0025(10)
C8 0.0201(12) 0.0183(12) 0.0134(11) -0.0023(9) 0.0035(9) -0.0018(9)
C2 0.0138(11) 0.0169(11) 0.0179(11) -0.0018(9) 0.0043(9) -0.0019(9)
C3 0.0169(12) 0.0192(12) 0.0192(12) -0.0026(9) 0.0049(9) -0.0015(9)
C12 0.0189(12) 0.0179(11) 0.0164(11) -0.0027(9) 0.0021(9) 0.0030(9)
C6 0.0114(10) 0.0160(11) 0.0121(10) 0.0013(8) 0.0008(8) -0.0013(8)
C10 0.0156(11) 0.0177(11) 0.0198(12) 0.0015(10) 0.0014(9) 0.0038(9)
C13 0.0328(15) 0.0139(12) 0.0245(13) -0.0005(10) 0.0086(11) 0.0024(11)
C14 0.0226(13) 0.0257(13) 0.0238(13) -0.0043(11) 0.0080(11) 0.0032(11)
C17 0.0279(15) 0.0151(11) 0.0294(14) -0.0011(10) 0.0099(11) 0.0005(10)
C11 0.0137(11) 0.0132(10) 0.0168(11) 0.0000(9) 0.0031(9) -0.0010(9)
C15 0.0153(11) 0.0157(11) 0.0198(12) -0.0036(9) 0.0019(9) 0.0017(9)
C16 0.0212(13) 0.0194(12) 0.0199(12) -0.0023(10) 0.0051(10) 0.0016(10)
C9 0.0165(11) 0.0215(12) 0.0156(11) 0.0008(10) -0.0005(9) -0.0016(10)
C5 0.0188(12) 0.0252(13) 0.0195(12) 0.0016(10) 0.0066(10) -0.0046(10)
C20 0.0250(15) 0.0410(18) 0.0275(15) 0.0047(13) 0.0063(12) -0.0043(13)
C4 0.0168(12) 0.0331(15) 0.0212(13) -0.0031(11) -0.0007(10) -0.0036(11)

loop_
_atom_type_symbol
_atom_type_description
_atom_type_scat_dispersion_real
_atom_type_scat_dispersion_imag
_atom_type_scat_source
C C 0.0033 0.0016 'International Tables Vol C Tables 4.2.6.8 and 6.1.1.4'
H H 0.0000 0.0000 'International Tables Vol C Tables 4.2.6.8 and 6.1.1.4'
Au Au -2.0133 8.8022 'International Tables Vol C Tables 4.2.6.8 and 6.1.1.4'
F F 0.0171 0.0103 'International Tables Vol C Tables 4.2.6.8 and 6.1.1.4'
N N 0.0061 0.0033 'International Tables Vol C Tables 4.2.6.8 and 6.1.1.4'
O O 0.0106 0.0060 'International Tables Vol C Tables 4.2.6.8 and 6.1.1.4'
S S 0.1246 0.1234 'International Tables Vol C Tables 4.2.6.8 and 6.1.1.4'

loop_
_geom_angle_atom_site_label_1
_geom_angle_atom_site_label_2
_geom_angle_atom_site_label_3
_geom_angle
_geom_angle_site_symmetry_1
_geom_angle_site_symmetry_3
_geom_angle_publ_flag
C1 Au1 O1 175.14(8) . . ?
C1 S1 C3 93.85(12) . . ?
C18 O1 Au1 126.49(16) . . ?
C1 N1 C2 116.5(2) . . ?
C1 N1 C6 120.6(2) . . ?
C2 N1 C6 122.86(19) . . ?
S1 C1 Au1 123.75(13) . . ?
N1 C1 Au1 127.99(17) . . ?
N1 C1 S1 108.26(17) . . ?
C8 C7 C12 119.9(2) . . ?
C8 C7 C6 117.1(2) . . ?
C6 C7 C12 122.9(2) . . ?
F3 C19 F2 106.5(2) . . ?
F3 C19 F1 106.6(3) . . ?
F3 C19 C18 113.6(3) . . ?
F2 C19 C18 113.2(2) . . ?
F1 C19 F2 106.6(3) . . ?
F1 C19 C18 109.8(3) . . ?
O1 C18 C19 111.9(2) . . ?
O1 C18 H18 106.3 . . ?
O1 C18 C20 113.3(2) . . ?
C19 C18 H18 106.3 . . ?
C19 C18 C20 112.2(2) . . ?
C20 C18 H18 106.3 . . ?
C7 C8 H8 119.6 . . ?
C9 C8 C7 120.9(2) . . ?
C9 C8 H8 119.6 . . ?
N1 C2 C5 119.7(2) . . ?
C3 C2 N1 112.3(2) . . ?
C3 C2 C5 128.1(2) . . ?
C2 C3 S1 109.08(19) . . ?
C2 C3 C4 129.8(2) . . ?
C4 C3 S1 121.14(19) . . ?
C7 C12 H12 108.1 . . ?
C7 C12 C13 110.4(2) . . ?
C7 C12 C14 111.0(2) . . ?
C13 C12 H12 108.1 . . ?
C14 C12 H12 108.1 . . ?
C14 C12 C13 111.1(2) . . ?
C7 C6 N1 118.7(2) . . ?
C11 C6 N1 117.8(2) . . ?
C11 C6 C7 123.5(2) . . ?
C11 C10 H10 119.6 . . ?
C9 C10 H10 119.6 . . ?
C9 C10 C11 120.9(2) . . ?
C12 C13 H13A 109.5 . . ?
C12 C13 H13B 109.5 . . ?
C12 C13 H13C 109.5 . . ?
H13A C13 H13B 109.5 . . ?
H13A C13 H13C 109.5 . . ?
H13B C13 H13C 109.5 . . ?
C12 C14 H14A 109.5 . . ?
C12 C14 H14B 109.5 . . ?
C12 C14 H14C 109.5 . . ?
H14A C14 H14B 109.5 . . ?
H14A C14 H14C 109.5 . . ?
H14B C14 H14C 109.5 . . ?
H17A C17 H17B 109.5 . . ?
H17A C17 H17C 109.5 . . ?
H17B C17 H17C 109.5 . . ?
C15 C17 H17A 109.5 . . ?
C15 C17 H17B 109.5 . . ?
C15 C17 H17C 109.5 . . ?
C6 C11 C10 117.0(2) . . ?
C6 C11 C15 122.4(2) . . ?
C10 C11 C15 120.5(2) . . ?
C17 C15 H15 107.7 . . ?
C17 C15 C16 111.3(2) . . ?
C11 C15 C17 112.7(2) . . ?
C11 C15 H15 107.7 . . ?
C11 C15 C16 109.5(2) . . ?
C16 C15 H15 107.7 . . ?
C15 C16 H16A 109.5 . . ?
C15 C16 H16B 109.5 . . ?
C15 C16 H16C 109.5 . . ?
H16A C16 H16B 109.5 . . ?
H16A C16 H16C 109.5 . . ?
H16B C16 H16C 109.5 . . ?
C8 C9 C10 120.6(2) . . ?
C8 C9 H9 119.7 . . ?
C10 C9 H9 119.7 . . ?
C2 C5 H5A 109.5 . . ?
C2 C5 H5B 109.5 . . ?
C2 C5 H5C 109.5 . . ?
H5A C5 H5B 109.5 . . ?
H5A C5 H5C 109.5 . . ?
H5B C5 H5C 109.5 . . ?
F4 C20 F6 106.6(2) . . ?
F4 C20 C18 113.7(3) . . ?
F6 C20 C18 112.5(2) . . ?
F5 C20 F4 107.4(3) . . ?
F5 C20 F6 106.7(3) . . ?
F5 C20 C18 109.6(2) . . ?
C3 C4 H4A 109.5 . . ?
C3 C4 H4B 109.5 . . ?
C3 C4 H4C 109.5 . . ?
H4A C4 H4B 109.5 . . ?
H4A C4 H4C 109.5 . . ?
H4B C4 H4C 109.5 . . ?

loop_
_geom_bond_atom_site_label_1
_geom_bond_atom_site_label_2
_geom_bond_distance
_geom_bond_site_symmetry_2
_geom_bond_publ_flag
Au1 O1 2.0137(19) . ?
Au1 C1 1.952(2) . ?
S1 C1 1.704(2) . ?
S1 C3 1.737(3) . ?
F3 C19 1.336(3) . ?
O1 C18 1.360(3) . ?
F4 C20 1.337(4) . ?
F2 C19 1.344(3) . ?
N1 C1 1.339(3) . ?
N1 C2 1.403(3) . ?
N1 C6 1.458(3) . ?
F1 C19 1.337(4) . ?
F6 C20 1.345(3) . ?
F5 C20 1.332(4) . ?
C7 C8 1.395(3) . ?
C7 C12 1.522(3) . ?
C7 C6 1.396(3) . ?
C19 C18 1.527(4) . ?
C18 H18 1.0000 . ?
C18 C20 1.529(4) . ?
C8 H8 0.9500 . ?
C8 C9 1.381(4) . ?
C2 C3 1.351(3) . ?
C2 C5 1.494(3) . ?
C3 C4 1.496(3) . ?
C12 H12 1.0000 . ?
C12 C13 1.531(4) . ?
C12 C14 1.528(4) . ?
C6 C11 1.396(3) . ?
C10 H10 0.9500 . ?
C10 C11 1.397(3) . ?
C10 C9 1.384(4) . ?
C13 H13A 0.9800 . ?
C13 H13B 0.9800 . ?
C13 H13C 0.9800 . ?
C14 H14A 0.9800 . ?
C14 H14B 0.9800 . ?
C14 H14C 0.9800 . ?
C17 H17A 0.9800 . ?
C17 H17B 0.9800 . ?
C17 H17C 0.9800 . ?
C17 C15 1.527(4) . ?
C11 C15 1.523(3) . ?
C15 H15 1.0000 . ?
C15 C16 1.535(4) . ?
C16 H16A 0.9800 . ?
C16 H16B 0.9800 . ?
C16 H16C 0.9800 . ?
C9 H9 0.9500 . ?
C5 H5A 0.9800 . ?
C5 H5B 0.9800 . ?
C5 H5C 0.9800 . ?
C4 H4A 0.9800 . ?
C4 H4B 0.9800 . ?
C4 H4C 0.9800 . ?

loop_
_geom_torsion_atom_site_label_1
_geom_torsion_atom_site_label_2
_geom_torsion_atom_site_label_3
_geom_torsion_atom_site_label_4
_geom_torsion
_geom_torsion_site_symmetry_1
_geom_torsion_site_symmetry_2
_geom_torsion_site_symmetry_3
_geom_torsion_site_symmetry_4
_geom_torsion_publ_flag
Au1 O1 C18 C19 72.1(3) . . . . ?
Au1 O1 C18 C20 -55.9(3) . . . . ?
F3 C19 C18 O1 -60.9(3) . . . . ?
F3 C19 C18 C20 67.7(3) . . . . ?
O1 C18 C20 F4 67.8(3) . . . . ?
O1 C18 C20 F6 -170.9(2) . . . . ?
O1 C18 C20 F5 -52.3(3) . . . . ?
F2 C19 C18 O1 177.4(2) . . . . ?
F2 C19 C18 C20 -54.0(3) . . . . ?
N1 C2 C3 S1 -1.2(3) . . . . ?
N1 C2 C3 C4 177.7(3) . . . . ?
N1 C6 C11 C10 177.8(2) . . . . ?
N1 C6 C11 C15 0.8(3) . . . . ?
F1 C19 C18 O1 58.4(3) . . . . ?
F1 C19 C18 C20 -173.0(2) . . . . ?
C1 S1 C3 C2 1.1(2) . . . . ?
C1 S1 C3 C4 -177.9(2) . . . . ?
C1 N1 C2 C3 0.7(3) . . . . ?
C1 N1 C2 C5 -179.0(2) . . . . ?
C1 N1 C6 C7 82.8(3) . . . . ?
C1 N1 C6 C11 -95.7(3) . . . . ?
C7 C8 C9 C10 0.4(4) . . . . ?
C7 C6 C11 C10 -0.6(4) . . . . ?
C7 C6 C11 C15 -177.6(2) . . . . ?
C19 C18 C20 F4 -60.1(3) . . . . ?
C19 C18 C20 F6 61.2(3) . . . . ?
C19 C18 C20 F5 179.8(2) . . . . ?
C8 C7 C12 C13 63.4(3) . . . . ?
C8 C7 C12 C14 -60.2(3) . . . . ?
C8 C7 C6 N1 -177.1(2) . . . . ?
C8 C7 C6 C11 1.2(4) . . . . ?
C2 N1 C1 Au1 -179.17(18) . . . . ?
C2 N1 C1 S1 0.2(3) . . . . ?
C2 N1 C6 C7 -98.5(3) . . . . ?
C2 N1 C6 C11 83.1(3) . . . . ?
C3 S1 C1 Au1 178.64(16) . . . . ?
C3 S1 C1 N1 -0.73(19) . . . . ?
C12 C7 C8 C9 178.9(2) . . . . ?
C12 C7 C6 N1 2.9(3) . . . . ?
C12 C7 C6 C11 -178.7(2) . . . . ?
C6 N1 C1 Au1 -0.3(3) . . . . ?
C6 N1 C1 S1 179.00(17) . . . . ?
C6 N1 C2 C3 -178.1(2) . . . . ?
C6 N1 C2 C5 2.2(3) . . . . ?
C6 C7 C8 C9 -1.1(4) . . . . ?
C6 C7 C12 C13 -116.6(3) . . . . ?
C6 C7 C12 C14 119.7(3) . . . . ?
C6 C11 C15 C17 -136.0(2) . . . . ?
C6 C11 C15 C16 99.6(3) . . . . ?
C10 C11 C15 C17 47.0(3) . . . . ?
C10 C11 C15 C16 -77.4(3) . . . . ?
C11 C10 C9 C8 0.4(4) . . . . ?
C9 C10 C11 C6 -0.3(4) . . . . ?
C9 C10 C11 C15 176.8(2) . . . . ?
C5 C2 C3 S1 178.4(2) . . . . ?
C5 C2 C3 C4 -2.6(5) . . . . ?
